data_7116224
loop_
_publ_author_name
'Sun, Junling'
'Frasconi, Marco'
'Liu, Zhichang'
'Barnes, Jonathan C.'
'Wang, Yuping'
'Chen, Dongyang'
'Stern, Charlotte L.'
'Fraser Stoddart, J.'

_publ_section_title
;
 Formation of ring-in-ring complexes between crown ethers and rigid
 TVBox(8+).
;
_journal_issue 8
_journal_name_full 'Chemical communications (Cambridge, England)'
_journal_page_first 1432
_journal_page_last 1435
_journal_paper_doi 10.1039/c4cc08053j
_journal_volume 51
_journal_year 2015
_chemical_formula_moiety 'C68 H56 N8, 4(C6 H5 Cl), 8(F6 P), 8(C2 H3 N)'
_chemical_formula_sum 'C108 H100 Cl4 F48 N16 P8'
_chemical_formula_weight 2923.59
_chemical_name_systematic TVBox-PhCl
_space_group_crystal_system monoclinic
_space_group_IT_number 14
_space_group_name_Hall '-P 2yn'
_space_group_name_H-M_alt 'P 1 21/n 1'
_symmetry_space_group_name_Hall '-P 2yn'
_symmetry_space_group_name_H-M 'P 1 21/n 1'
_atom_sites_solution_hydrogens geom
_atom_sites_solution_primary direct
_audit_creation_date 2014-02-10
_audit_creation_method
;
Olex2 1.2
(compiled 2013.12.10 svn.r2850 for OlexSys, GUI svn.r4736)
;
_audit_update_record
;
2014-08-28 deposited with the CCDC.
2014-11-26 downloaded from the CCDC.
;
_cell_angle_alpha 90
_cell_angle_beta 102.9615(16)
_cell_angle_gamma 90
_cell_formula_units_Z 2
_cell_length_a 13.8603(4)
_cell_length_b 16.2006(5)
_cell_length_c 27.9776(8)
_cell_measurement_reflns_used 9924
_cell_measurement_temperature 100(2)
_cell_measurement_theta_max 65.062
_cell_measurement_theta_min 4.261
_cell_volume 6122.2(3)
_computing_cell_refinement 'SAINT V7.23A (Bruker, 2005)'
_computing_data_collection 'APEX2 V2.1-4 (Bruker, 2007)'
_computing_data_reduction 'Bruker SAINT'
_computing_molecular_graphics 'Olex2 (Dolomanov et al., 2009)'
_computing_publication_material 'Olex2 (Dolomanov et al., 2009)'
_computing_structure_refinement 'ShelXL (Sheldrick, 2008)'
_computing_structure_solution 'ShelXS (Sheldrick, 2008)'
_diffrn_ambient_temperature 99.98
_diffrn_detector_area_resol_mean 8
_diffrn_measured_fraction_theta_full 0.933
_diffrn_measured_fraction_theta_max 0.993
_diffrn_measurement_device_type 'Bruker Kappa APEX CCD area detector'
_diffrn_measurement_method '\f and \w scans'
_diffrn_radiation_monochromator 'Quazar optics'
_diffrn_radiation_type CuK\a
_diffrn_radiation_wavelength 1.54178
_diffrn_reflns_av_R_equivalents 0.0236
_diffrn_reflns_av_unetI/netI 0.0229
_diffrn_reflns_Laue_measured_fraction_full 0.933
_diffrn_reflns_Laue_measured_fraction_max 0.993
_diffrn_reflns_limit_h_max 10
_diffrn_reflns_limit_h_min -16
_diffrn_reflns_limit_k_max 18
_diffrn_reflns_limit_k_min -18
_diffrn_reflns_limit_l_max 32
_diffrn_reflns_limit_l_min -32
_diffrn_reflns_number 35631
_diffrn_reflns_point_group_measured_fraction_full 0.933
_diffrn_reflns_point_group_measured_fraction_max 0.993
_diffrn_reflns_theta_full 67.679
_diffrn_reflns_theta_max 65.057
_diffrn_reflns_theta_min 4.238
_diffrn_source microsource
_exptl_absorpt_coefficient_mu 3.020
_exptl_absorpt_correction_T_max 0.7526
_exptl_absorpt_correction_T_min 0.6087
_exptl_absorpt_correction_type multi-scan
_exptl_absorpt_process_details
;
SADABS-2012/1 (Bruker,2012) was used for absorption correction.
wR2(int) was 0.0520 before and 0.0365 after correction.
The Ratio of minimum to maximum transmission is 0.8088.
The \l/2 correction factor is 0.0015.
;
_exptl_crystal_colour yellow
_exptl_crystal_density_diffrn 1.586
_exptl_crystal_description needle
_exptl_crystal_F_000 2960
_exptl_crystal_recrystallization_method 'slow vapor diffusion of diisopropyl ether into the sample solution in ACN'
_exptl_crystal_size_max 0.334
_exptl_crystal_size_mid 0.116
_exptl_crystal_size_min 0.1
_refine_diff_density_max 1.232
_refine_diff_density_min -0.453
_refine_diff_density_rms 0.076
_refine_ls_extinction_method none
_refine_ls_goodness_of_fit_ref 1.036
_refine_ls_hydrogen_treatment mixed
_refine_ls_matrix_type full
_refine_ls_number_parameters 870
_refine_ls_number_reflns 10353
_refine_ls_number_restraints 48
_refine_ls_restrained_S_all 1.038
_refine_ls_R_factor_all 0.0528
_refine_ls_R_factor_gt 0.0493
_refine_ls_shift/su_max 0.001
_refine_ls_shift/su_mean 0.000
_refine_ls_structure_factor_coef Fsqd
_refine_ls_weighting_details 'w=1/[\s^2^(Fo^2^)+(0.0752P)^2^+10.6839P] where P=(Fo^2^+2Fc^2^)/3'
_refine_ls_weighting_scheme calc
_refine_ls_wR_factor_gt 0.1381
_refine_ls_wR_factor_ref 0.1413
_reflns_Friedel_coverage 0.000
_reflns_number_gt 9480
_reflns_number_total 10353
_reflns_threshold_expression 'I > 2\s(I)'
_cod_data_source_file c4cc08053j2.cif
_cod_data_source_block n3299
_cod_depositor_comments 'Adding full bibliography for 7116222--7116224.cif.'
_cod_database_code 7116224
_shelxl_version_number 2013-4
_shelx_space_group_comment
;
The symmetry employed for this shelxl refinement is uniquely defined
by the following loop, which should always be used as a source of
symmetry information in preference to the above space-group names.
They are only intended as comments.
;
_shelx_estimated_absorpt_t_max 0.752
_shelx_estimated_absorpt_t_min 0.432
_olex2_refinement_description
;
1. Fixed Uiso
 At 1.2 times of:
  All C(H) groups, All C(H,H) groups
 At 1.5 times of:
  All C(H,H,H) groups
2. Rigid bond restraints
 F17A, F13A, F15, F14, F15A, F13, F17, F14A
 with sigma for 1-2 distances of 0.01 and sigma for 1-3 distances of 0.01
3. Uiso/Uaniso restraints and constraints
F17A \\sim F13A \\sim F15 \\sim F14 \\sim F15A \\sim F13 \\sim F17 \\sim F14A:
within 1.7A with sigma of 0.01 and sigma for terminal atoms of 0.02
4. Others
 Sof(F13A)=Sof(F14A)=Sof(F15A)=Sof(F17A)=1-FVAR(1)
 Sof(F13)=Sof(F14)=Sof(F15)=Sof(F17)=FVAR(1)
5.a Secondary CH2 refined with riding coordinates:
 C1(H1A,H1B), C28(H28A,H28B)
5.b Aromatic/amide H refined with riding coordinates:
 C2(H2), C3(H3), C5(H5), C6(H6), C8(H8), C9(H9), C10(H10), C11(H11), C13(H13),
 C14(H14), C16(H16), C17(H17), C18(H18), C19(H19), C21(H21), C22(H22), C24(H24),
  C25(H25), C26(H26), C27(H27), C30(H30), C31(H31), C33(H33), C34(H34),
 C36(H36), C37(H37), C38(H38), C39(H39), C40(H40), C42(H42), C43(H43), C44(H44),
  C45(H45), C46(H46)
5.c Idealised Me refined as rotating group:
 C52(H52A,H52B,H52C), C54(H54A,H54B,H54C), C48(H48A,H48B,H48C), C50(H50A,H50B,
 H50C)
;

loop_
_space_group_symop_operation_xyz
'x, y, z'
'-x+1/2, y+1/2, -z+1/2'
'-x, -y, -z'
'x-1/2, -y-1/2, z-1/2'

loop_
_atom_site_label
_atom_site_type_symbol
_atom_site_fract_x
_atom_site_fract_y
_atom_site_fract_z
_atom_site_U_iso_or_equiv
_atom_site_adp_type
_atom_site_occupancy
_atom_site_site_symmetry_order
_atom_site_calc_flag
_atom_site_refinement_flags_posn
_atom_site_refinement_flags_adp
_atom_site_refinement_flags_occupancy
_atom_site_disorder_assembly
_atom_site_disorder_group
N1 N 0.31736(15) 0.54288(13) 0.21807(8) 0.0176(4) Uani 1 1 d . . . . .
N2 N 0.26719(15) 0.87554(13) 0.05408(8) 0.0171(4) Uani 1 1 d . . . . .
N3 N 0.23100(15) 1.14369(13) -0.07546(7) 0.0163(4) Uani 1 1 d . . . . .
N4 N 0.13554(15) 1.47084(13) -0.24140(8) 0.0190(4) Uani 1 1 d . . . . .
C1 C 0.31666(19) 0.47296(17) 0.25277(10) 0.0212(5) Uani 1 1 d . . . . .
H1A H 0.3643 0.4839 0.2842 0.025 Uiso 1 1 calc R . . . .
H1B H 0.3366 0.4213 0.2388 0.025 Uiso 1 1 calc R . . . .
C2 C 0.3307(2) 0.62049(17) 0.23540(10) 0.0227(6) Uani 1 1 d . . . . .
H2 H 0.3458 0.6298 0.2698 0.027 Uiso 1 1 calc R . . . .
C3 C 0.3229(2) 0.68601(17) 0.20400(10) 0.0228(6) Uani 1 1 d . . . . .
H3 H 0.3324 0.7405 0.2168 0.027 Uiso 1 1 calc R . . . .
C4 C 0.30109(17) 0.67355(15) 0.15328(9) 0.0160(5) Uani 1 1 d . . . . .
C5 C 0.2899(2) 0.59238(16) 0.13668(9) 0.0207(5) Uani 1 1 d . . . . .
H5 H 0.2764 0.5812 0.1025 0.025 Uiso 1 1 calc R . . . .
C6 C 0.2981(2) 0.52856(17) 0.16951(10) 0.0219(5) Uani 1 1 d . . . . .
H6 H 0.2902 0.4734 0.1578 0.026 Uiso 1 1 calc R . . . .
C7 C 0.28922(17) 0.74383(15) 0.11852(9) 0.0160(5) Uani 1 1 d . . . . .
C8 C 0.2797(2) 0.82488(16) 0.13427(9) 0.0211(5) Uani 1 1 d . . . . .
H8 H 0.2814 0.8353 0.1679 0.025 Uiso 1 1 calc R . . . .
C9 C 0.2679(2) 0.88898(16) 0.10198(9) 0.0210(5) Uani 1 1 d . . . . .
H9 H 0.2601 0.9435 0.1131 0.025 Uiso 1 1 calc R . . . .
C10 C 0.27636(19) 0.79824(16) 0.03749(9) 0.0201(5) Uani 1 1 d . . . . .
H10 H 0.2757 0.7897 0.0038 0.024 Uiso 1 1 calc R . . . .
C11 C 0.28661(19) 0.73193(16) 0.06877(9) 0.0202(5) Uani 1 1 d . . . . .
H11 H 0.2919 0.6778 0.0566 0.024 Uiso 1 1 calc R . . . .
C12 C 0.25721(18) 0.94504(15) 0.02059(9) 0.0172(5) Uani 1 1 d . . . . .
C13 C 0.31910(18) 1.01249(16) 0.03377(9) 0.0187(5) Uani 1 1 d . . . . .
H13 H 0.3667 1.0132 0.0641 0.022 Uiso 1 1 calc R . . . .
C14 C 0.31004(18) 1.07862(16) 0.00194(9) 0.0183(5) Uani 1 1 d . . . . .
H14 H 0.3512 1.1258 0.0099 0.022 Uiso 1 1 calc R . . . .
C15 C 0.23969(18) 1.07465(15) -0.04180(9) 0.0170(5) Uani 1 1 d . . . . .
C16 C 0.17741(18) 1.00748(16) -0.05472(9) 0.0192(5) Uani 1 1 d . . . . .
H16 H 0.1295 1.0070 -0.0849 0.023 Uiso 1 1 calc R . . . .
C17 C 0.18616(19) 0.94129(16) -0.02290(9) 0.0195(5) Uani 1 1 d . . . . .
H17 H 0.1445 0.8944 -0.0307 0.023 Uiso 1 1 calc R . . . .
C18 C 0.21937(19) 1.22093(16) -0.05923(9) 0.0193(5) Uani 1 1 d . . . . .
H18 H 0.2183 1.2297 -0.0258 0.023 Uiso 1 1 calc R . . . .
C19 C 0.20913(18) 1.28659(16) -0.09101(9) 0.0191(5) Uani 1 1 d . . . . .
H19 H 0.2012 1.3408 -0.0795 0.023 Uiso 1 1 calc R . . . .
C20 C 0.21032(17) 1.27404(15) -0.14011(9) 0.0161(5) Uani 1 1 d . . . . .
C21 C 0.22495(18) 1.19398(16) -0.15539(9) 0.0180(5) Uani 1 1 d . . . . .
H21 H 0.2283 1.1840 -0.1884 0.022 Uiso 1 1 calc R . . . .
C22 C 0.23452(18) 1.12969(16) -0.12277(9) 0.0178(5) Uani 1 1 d . . . . .
H22 H 0.2436 1.0751 -0.1334 0.021 Uiso 1 1 calc R . . . .
C23 C 0.19126(17) 1.34365(16) -0.17559(9) 0.0172(5) Uani 1 1 d . . . . .
C24 C 0.1962(2) 1.42547(16) -0.16010(10) 0.0220(5) Uani 1 1 d . . . . .
H24 H 0.2195 1.4383 -0.1263 0.026 Uiso 1 1 calc R . . . .
C25 C 0.16722(19) 1.48794(16) -0.19377(10) 0.0229(6) Uani 1 1 d . . . . .
H25 H 0.1698 1.5437 -0.1830 0.028 Uiso 1 1 calc R . . . .
C26 C 0.1353(2) 1.39310(18) -0.25798(10) 0.0268(6) Uani 1 1 d . . . . .
H26 H 0.1161 1.3826 -0.2922 0.032 Uiso 1 1 calc R . . . .
C27 C 0.1626(2) 1.32859(17) -0.22592(10) 0.0246(6) Uani 1 1 d . . . . .
H27 H 0.1620 1.2737 -0.2380 0.030 Uiso 1 1 calc R . . . .
C28 C 0.08922(19) 1.53790(16) -0.27566(10) 0.0217(6) Uani 1 1 d . . . . .
H28A H 0.0955 1.5254 -0.3095 0.026 Uiso 1 1 calc R . . . .
H28B H 0.1223 1.5913 -0.2655 0.026 Uiso 1 1 calc R . . . .
C29 C -0.01896(19) 1.54242(16) -0.27362(9) 0.0200(5) Uani 1 1 d . . . . .
C30 C -0.05038(19) 1.59645(16) -0.24171(10) 0.0217(5) Uani 1 1 d . . . . .
H30 H -0.0055 1.6359 -0.2240 0.026 Uiso 1 1 calc R . . . .
C31 C -0.1473(2) 1.59328(16) -0.23553(10) 0.0217(5) Uani 1 1 d . . . . .
H31 H -0.1682 1.6303 -0.2136 0.026 Uiso 1 1 calc R . . . .
C32 C -0.21341(19) 1.53598(16) -0.26147(9) 0.0189(5) Uani 1 1 d . . . . .
C33 C -0.1825(2) 1.48321(17) -0.29429(9) 0.0232(6) Uani 1 1 d . . . . .
H33 H -0.2279 1.4448 -0.3127 0.028 Uiso 1 1 calc R . . . .
C34 C -0.0861(2) 1.48633(17) -0.30038(10) 0.0237(6) Uani 1 1 d . . . . .
H34 H -0.0657 1.4501 -0.3229 0.028 Uiso 1 1 calc R . . . .
Cl1 Cl -0.05864(6) 1.39884(5) -0.16670(3) 0.0453(2) Uani 1 1 d . . . . .
C35 C -0.0452(2) 1.3091(2) -0.13096(12) 0.0305(7) Uani 1 1 d . . . . .
C36 C -0.0419(2) 1.2335(2) -0.15393(11) 0.0311(7) Uani 1 1 d . . . . .
H36 H -0.0476 1.2303 -0.1884 0.037 Uiso 1 1 calc R . . . .
C37 C -0.0300(2) 1.1624(2) -0.12527(11) 0.0313(7) Uani 1 1 d . . . . .
H37 H -0.0271 1.1101 -0.1402 0.038 Uiso 1 1 calc R . . . .
C38 C -0.0223(2) 1.1675(2) -0.07534(11) 0.0322(7) Uani 1 1 d . . . . .
H38 H -0.0145 1.1187 -0.0560 0.039 Uiso 1 1 calc R . . . .
C39 C -0.0259(2) 1.2435(2) -0.05336(11) 0.0360(7) Uani 1 1 d . . . . .
H39 H -0.0202 1.2466 -0.0189 0.043 Uiso 1 1 calc R . . . .
C40 C -0.0377(2) 1.3152(2) -0.08117(12) 0.0345(7) Uani 1 1 d . . . . .
H40 H -0.0406 1.3675 -0.0662 0.041 Uiso 1 1 calc R . . . .
Cl4 Cl 0.47472(5) 1.11180(4) -0.08263(3) 0.03512(19) Uani 1 1 d . . . . .
C41 C 0.47037(19) 1.21826(17) -0.09298(11) 0.0247(6) Uani 1 1 d . . . . .
C42 C 0.46046(19) 1.24756(18) -0.14018(10) 0.0246(6) Uani 1 1 d . . . . .
H42 H 0.4555 1.2103 -0.1669 0.030 Uiso 1 1 calc R . . . .
C43 C 0.4578(2) 1.33121(18) -0.14798(11) 0.0277(6) Uani 1 1 d . . . . .
H43 H 0.4501 1.3520 -0.1804 0.033 Uiso 1 1 calc R . . . .
C44 C 0.4662(2) 1.38530(19) -0.10922(12) 0.0314(7) Uani 1 1 d . . . . .
H44 H 0.4658 1.4431 -0.1149 0.038 Uiso 1 1 calc R . . . .
C45 C 0.4753(2) 1.3553(2) -0.06192(12) 0.0354(7) Uani 1 1 d . . . . .
H45 H 0.4803 1.3928 -0.0354 0.042 Uiso 1 1 calc R . . . .
C46 C 0.4770(2) 1.2704(2) -0.05309(11) 0.0311(7) Uani 1 1 d . . . . .
H46 H 0.4826 1.2492 -0.0209 0.037 Uiso 1 1 calc R . . . .
P1 P 0.08696(5) 1.04887(4) -0.26064(3) 0.02310(17) Uani 1 1 d . . . . .
F1 F -0.01004(13) 1.07119(11) -0.30188(6) 0.0355(4) Uani 1 1 d . . . . .
F2 F 0.18373(12) 1.02642(12) -0.21914(7) 0.0364(4) Uani 1 1 d . . . . .
F3 F 0.04243(13) 1.09686(13) -0.22057(7) 0.0409(5) Uani 1 1 d . . . . .
F4 F 0.13939(15) 1.13180(12) -0.27213(7) 0.0458(5) Uani 1 1 d . . . . .
F5 F 0.13115(13) 1.00114(13) -0.30051(7) 0.0447(5) Uani 1 1 d . . . . .
F6 F 0.03401(13) 0.96598(11) -0.24889(7) 0.0382(4) Uani 1 1 d . . . . .
P2 P 0.40846(5) 0.87365(4) -0.09172(2) 0.01992(16) Uani 1 1 d . . . . .
F7 F 0.38219(13) 0.81073(10) -0.13722(6) 0.0286(4) Uani 1 1 d . . . . .
F8 F 0.43539(13) 0.93655(11) -0.04724(6) 0.0330(4) Uani 1 1 d . . . . .
F9 F 0.49355(12) 0.91341(11) -0.11545(6) 0.0308(4) Uani 1 1 d . . . . .
F10 F 0.33108(13) 0.93883(10) -0.12247(6) 0.0321(4) Uani 1 1 d . . . . .
F11 F 0.32327(13) 0.83404(11) -0.06939(6) 0.0357(4) Uani 1 1 d . . . . .
F12 F 0.48706(13) 0.80876(11) -0.06250(6) 0.0324(4) Uani 1 1 d . . . . .
P3 P 0.10047(6) 1.12687(5) 0.09169(3) 0.03019(19) Uani 1 1 d . . . . .
F13 F 0.0672(2) 1.0717(2) 0.04339(12) 0.0666(10) Uani 0.852(5) 1 d . U P A 1
F14 F 0.12953(18) 1.1781(2) 0.14068(10) 0.0545(9) Uani 0.852(5) 1 d . U P A 1
F15 F 0.1404(2) 1.1937(2) 0.06077(13) 0.0618(9) Uani 0.852(5) 1 d . U P A 1
F16 F -0.00586(14) 1.16947(16) 0.07899(8) 0.0578(6) Uani 1 1 d . . . . .
F17 F 0.0547(3) 1.0581(2) 0.12125(15) 0.0798(11) Uani 0.852(5) 1 d . U P A 1
F18 F 0.20899(17) 1.08715(15) 0.10446(7) 0.0553(6) Uani 1 1 d . . . . .
P4 P 0.25799(7) 1.43588(5) 0.02363(3) 0.0398(2) Uani 1 1 d . . . . .
F19 F 0.15958(18) 1.38533(16) 0.00116(8) 0.0636(7) Uani 1 1 d . . . . .
F20 F 0.35610(19) 1.48268(17) 0.04757(9) 0.0695(7) Uani 1 1 d . . . . .
F21 F 0.1940(2) 1.51646(15) 0.02666(8) 0.0691(8) Uani 1 1 d . . . . .
F22 F 0.2699(2) 1.45780(12) -0.03033(8) 0.0567(6) Uani 1 1 d . . . . .
F23 F 0.31826(19) 1.35218(14) 0.02175(8) 0.0592(6) Uani 1 1 d . . . . .
F24 F 0.2452(2) 1.41236(15) 0.07796(8) 0.0595(6) Uani 1 1 d . . . . .
N7 N 0.3203(2) 1.26165(18) 0.22172(11) 0.0410(7) Uani 1 1 d . . . . .
C51 C 0.3436(2) 1.25802(18) 0.18527(12) 0.0311(7) Uani 1 1 d . . . . .
C52 C 0.3731(3) 1.2549(2) 0.13869(14) 0.0466(9) Uani 1 1 d . . . . .
H52A H 0.3408 1.2997 0.1175 0.070 Uiso 1 1 calc GR . . . .
H52B H 0.3533 1.2017 0.1227 0.070 Uiso 1 1 calc GR . . . .
H52C H 0.4451 1.2610 0.1443 0.070 Uiso 1 1 calc GR . . . .
N8 N 0.2861(4) 0.6597(2) -0.03410(15) 0.0814(13) Uani 1 1 d . . . . .
C53 C 0.3334(4) 0.6402(2) -0.06110(15) 0.0563(10) Uani 1 1 d . . . . .
C54 C 0.3920(5) 0.6164(3) -0.0934(2) 0.0839(18) Uani 1 1 d . . . . .
H54A H 0.3750 0.6501 -0.1232 0.126 Uiso 1 1 calc GR . . . .
H54B H 0.3801 0.5581 -0.1020 0.126 Uiso 1 1 calc GR . . . .
H54C H 0.4620 0.6244 -0.0777 0.126 Uiso 1 1 calc GR . . . .
N5 N 0.1508(2) 0.73650(18) -0.24092(10) 0.0394(6) Uani 1 1 d . . . . .
C47 C 0.1410(2) 0.77497(19) -0.20804(11) 0.0310(7) Uani 1 1 d . . . . .
C48 C 0.1278(3) 0.8238(2) -0.16640(12) 0.0412(8) Uani 1 1 d . . . . .
H48A H 0.1491 0.8807 -0.1701 0.062 Uiso 1 1 calc GR . . . .
H48B H 0.1677 0.8001 -0.1361 0.062 Uiso 1 1 calc GR . . . .
H48C H 0.0578 0.8234 -0.1650 0.062 Uiso 1 1 calc GR . . . .
N6 N 0.0927(3) 0.6292(3) -0.13325(14) 0.0718(11) Uani 1 1 d . . . . .
C49 C 0.0575(3) 0.6191(3) -0.09990(15) 0.0551(10) Uani 1 1 d . . . . .
C50 C 0.0159(4) 0.6091(3) -0.05855(18) 0.0734(14) Uani 1 1 d . . . . .
H50A H -0.0331 0.6527 -0.0583 0.110 Uiso 1 1 calc GR . . . .
H50B H 0.0683 0.6127 -0.0286 0.110 Uiso 1 1 calc GR . . . .
H50C H -0.0164 0.5551 -0.0601 0.110 Uiso 1 1 calc GR . . . .
F13A F 0.1139(14) 1.1434(16) 0.0390(6) 0.066(4) Uani 0.148(5) 1 d . U P A 2
F14A F 0.0955(11) 1.0984(13) 0.1448(5) 0.053(4) Uani 0.148(5) 1 d . U P A 2
F15A F 0.1403(12) 1.2187(11) 0.1120(9) 0.066(5) Uani 0.148(5) 1 d . U P A 2
F17A F 0.0823(12) 1.0387(10) 0.0749(9) 0.065(5) Uani 0.148(5) 1 d . U P A 2

loop_
_atom_site_aniso_label
_atom_site_aniso_U_11
_atom_site_aniso_U_22
_atom_site_aniso_U_33
_atom_site_aniso_U_23
_atom_site_aniso_U_13
_atom_site_aniso_U_12
N1 0.0136(10) 0.0184(11) 0.0215(11) 0.0038(9) 0.0055(8) 0.0021(8)
N2 0.0175(10) 0.0172(11) 0.0169(10) 0.0004(8) 0.0046(8) -0.0024(8)
N3 0.0158(10) 0.0152(10) 0.0174(10) 0.0003(8) 0.0024(8) -0.0001(8)
N4 0.0166(10) 0.0191(11) 0.0233(11) 0.0051(9) 0.0090(8) 0.0022(8)
C1 0.0184(13) 0.0219(13) 0.0237(13) 0.0095(11) 0.0053(10) 0.0035(10)
C2 0.0269(14) 0.0261(14) 0.0158(12) 0.0006(11) 0.0063(10) -0.0030(11)
C3 0.0327(15) 0.0186(13) 0.0184(13) -0.0017(10) 0.0087(11) -0.0046(11)
C4 0.0131(11) 0.0183(12) 0.0179(12) 0.0004(10) 0.0062(9) -0.0016(9)
C5 0.0260(13) 0.0193(13) 0.0169(12) -0.0004(10) 0.0052(10) 0.0016(10)
C6 0.0243(13) 0.0173(13) 0.0241(13) -0.0019(11) 0.0057(11) 0.0012(10)
C7 0.0135(11) 0.0181(12) 0.0164(12) -0.0003(10) 0.0034(9) -0.0021(9)
C8 0.0265(14) 0.0219(13) 0.0147(12) -0.0027(10) 0.0042(10) -0.0006(11)
C9 0.0268(14) 0.0179(13) 0.0183(13) -0.0037(10) 0.0053(10) -0.0007(10)
C10 0.0256(13) 0.0189(13) 0.0168(12) -0.0012(10) 0.0070(10) -0.0024(10)
C11 0.0256(13) 0.0168(13) 0.0197(13) -0.0015(10) 0.0078(10) -0.0019(10)
C12 0.0185(12) 0.0165(12) 0.0180(12) 0.0016(10) 0.0068(10) 0.0006(10)
C13 0.0167(12) 0.0210(13) 0.0176(12) -0.0002(10) 0.0020(9) -0.0009(10)
C14 0.0177(12) 0.0172(12) 0.0197(12) -0.0012(10) 0.0038(10) -0.0026(10)
C15 0.0187(12) 0.0155(12) 0.0179(12) 0.0013(10) 0.0063(10) 0.0024(10)
C16 0.0175(12) 0.0205(13) 0.0177(12) -0.0014(10) 0.0003(10) -0.0009(10)
C17 0.0192(12) 0.0179(13) 0.0212(13) -0.0017(10) 0.0044(10) -0.0032(10)
C18 0.0224(13) 0.0175(13) 0.0173(12) -0.0045(10) 0.0034(10) -0.0006(10)
C19 0.0218(13) 0.0144(12) 0.0206(13) -0.0029(10) 0.0040(10) -0.0002(10)
C20 0.0114(11) 0.0168(12) 0.0195(12) -0.0003(10) 0.0024(9) -0.0011(9)
C21 0.0187(12) 0.0188(13) 0.0160(12) -0.0014(10) 0.0029(9) 0.0021(10)
C22 0.0197(12) 0.0151(12) 0.0180(12) -0.0036(10) 0.0029(10) 0.0008(10)
C23 0.0119(11) 0.0174(13) 0.0231(13) 0.0024(10) 0.0058(9) 0.0023(9)
C24 0.0224(13) 0.0189(13) 0.0226(13) -0.0008(11) 0.0010(10) -0.0026(10)
C25 0.0210(13) 0.0164(13) 0.0301(14) 0.0000(11) 0.0031(11) -0.0009(10)
C26 0.0390(16) 0.0252(15) 0.0184(13) 0.0016(11) 0.0107(12) 0.0099(12)
C27 0.0356(15) 0.0193(13) 0.0207(13) 0.0004(11) 0.0103(11) 0.0080(11)
C28 0.0221(13) 0.0192(13) 0.0256(13) 0.0099(11) 0.0093(11) 0.0047(10)
C29 0.0224(13) 0.0185(13) 0.0207(13) 0.0113(10) 0.0082(10) 0.0039(10)
C30 0.0212(13) 0.0185(13) 0.0249(13) 0.0036(11) 0.0042(11) 0.0005(10)
C31 0.0240(14) 0.0180(13) 0.0243(13) 0.0036(10) 0.0082(11) 0.0039(10)
C32 0.0193(13) 0.0187(13) 0.0189(12) 0.0093(10) 0.0044(10) 0.0036(10)
C33 0.0251(14) 0.0260(14) 0.0181(13) 0.0034(11) 0.0041(10) -0.0034(11)
C34 0.0296(14) 0.0234(14) 0.0206(13) 0.0003(11) 0.0108(11) 0.0009(11)
Cl1 0.0277(4) 0.0475(5) 0.0636(6) 0.0215(4) 0.0165(4) 0.0048(3)
C35 0.0152(13) 0.0376(17) 0.0389(17) 0.0075(13) 0.0064(12) 0.0016(12)
C36 0.0204(14) 0.0445(18) 0.0281(15) -0.0018(13) 0.0052(11) -0.0014(12)
C37 0.0225(14) 0.0355(17) 0.0356(16) -0.0039(13) 0.0060(12) -0.0002(12)
C38 0.0198(14) 0.0408(18) 0.0357(16) 0.0064(14) 0.0058(12) 0.0040(12)
C39 0.0274(15) 0.054(2) 0.0267(15) -0.0022(14) 0.0053(12) 0.0062(14)
C40 0.0246(15) 0.0382(18) 0.0405(17) -0.0067(14) 0.0073(13) 0.0042(13)
Cl4 0.0259(4) 0.0237(4) 0.0551(5) 0.0135(3) 0.0078(3) 0.0022(3)
C41 0.0164(13) 0.0227(14) 0.0344(15) 0.0062(12) 0.0041(11) 0.0002(10)
C42 0.0168(13) 0.0283(15) 0.0284(14) 0.0000(12) 0.0042(11) -0.0014(11)
C43 0.0218(14) 0.0307(15) 0.0304(15) 0.0064(12) 0.0053(11) -0.0001(11)
C44 0.0297(15) 0.0246(15) 0.0388(17) 0.0050(13) 0.0052(13) 0.0015(12)
C45 0.0377(17) 0.0324(17) 0.0346(17) -0.0059(13) 0.0050(13) -0.0006(13)
C46 0.0280(15) 0.0390(17) 0.0252(14) 0.0058(13) 0.0040(12) 0.0009(13)
P1 0.0185(3) 0.0272(4) 0.0250(4) -0.0103(3) 0.0078(3) -0.0043(3)
F1 0.0305(9) 0.0410(10) 0.0326(9) -0.0027(8) 0.0019(7) -0.0027(8)
F2 0.0223(8) 0.0464(11) 0.0378(10) -0.0124(8) 0.0010(7) 0.0016(7)
F3 0.0309(9) 0.0557(12) 0.0377(10) -0.0229(9) 0.0109(8) 0.0036(8)
F4 0.0504(12) 0.0417(11) 0.0454(11) -0.0061(9) 0.0109(9) -0.0233(9)
F5 0.0304(9) 0.0624(13) 0.0448(11) -0.0335(10) 0.0160(8) -0.0079(9)
F6 0.0315(9) 0.0358(10) 0.0454(10) 0.0017(8) 0.0050(8) -0.0089(8)
P2 0.0241(4) 0.0203(3) 0.0167(3) -0.0005(3) 0.0072(3) -0.0016(3)
F7 0.0401(9) 0.0243(8) 0.0207(8) -0.0049(6) 0.0052(7) -0.0039(7)
F8 0.0455(10) 0.0303(9) 0.0236(8) -0.0081(7) 0.0086(7) -0.0032(8)
F9 0.0323(9) 0.0343(9) 0.0288(9) 0.0012(7) 0.0131(7) -0.0085(7)
F10 0.0344(9) 0.0278(9) 0.0322(9) 0.0016(7) 0.0037(7) 0.0061(7)
F11 0.0372(10) 0.0408(10) 0.0345(9) 0.0017(8) 0.0196(8) -0.0092(8)
F12 0.0381(9) 0.0317(9) 0.0259(8) 0.0047(7) 0.0039(7) 0.0057(7)
P3 0.0299(4) 0.0343(4) 0.0262(4) -0.0069(3) 0.0059(3) 0.0008(3)
F13 0.0658(19) 0.076(2) 0.0534(19) -0.0389(18) 0.0044(15) 0.0056(17)
F14 0.0374(13) 0.077(2) 0.0425(15) -0.0347(15) -0.0042(11) 0.0041(14)
F15 0.0488(16) 0.063(2) 0.072(2) 0.0354(17) 0.0087(14) 0.0025(14)
F16 0.0276(10) 0.0874(17) 0.0533(12) -0.0286(12) -0.0019(9) 0.0057(10)
F17 0.101(3) 0.063(2) 0.084(3) 0.0045(18) 0.039(2) -0.0305(19)
F18 0.0589(13) 0.0740(15) 0.0337(10) 0.0107(10) 0.0118(9) 0.0396(12)
P4 0.0504(5) 0.0364(5) 0.0302(4) -0.0164(3) 0.0039(4) 0.0009(4)
F19 0.0645(15) 0.0824(17) 0.0471(12) -0.0304(12) 0.0190(11) -0.0220(13)
F20 0.0652(15) 0.0712(16) 0.0668(15) -0.0334(13) 0.0038(12) -0.0171(13)
F21 0.0959(19) 0.0603(15) 0.0405(12) -0.0192(11) -0.0070(12) 0.0359(14)
F22 0.0991(18) 0.0335(11) 0.0394(11) -0.0121(9) 0.0194(11) -0.0136(11)
F23 0.0868(17) 0.0440(12) 0.0476(12) -0.0127(10) 0.0168(12) 0.0145(12)
F24 0.0894(17) 0.0559(14) 0.0335(11) -0.0134(10) 0.0142(11) 0.0060(12)
N7 0.0405(16) 0.0414(16) 0.0418(16) -0.0042(13) 0.0107(13) -0.0032(12)
C51 0.0269(15) 0.0235(15) 0.0422(18) -0.0032(13) 0.0060(13) 0.0014(12)
C52 0.054(2) 0.043(2) 0.049(2) -0.0052(16) 0.0241(17) 0.0037(16)
N8 0.142(4) 0.053(2) 0.060(2) -0.0146(19) 0.044(3) -0.018(2)
C53 0.089(3) 0.036(2) 0.043(2) -0.0052(17) 0.013(2) -0.007(2)
C54 0.130(5) 0.030(2) 0.112(4) -0.015(2) 0.069(4) -0.007(2)
N5 0.0464(16) 0.0375(15) 0.0354(15) -0.0022(13) 0.0114(12) -0.0077(12)
C47 0.0261(15) 0.0326(16) 0.0333(16) 0.0004(14) 0.0045(12) -0.0059(12)
C48 0.0390(18) 0.047(2) 0.0381(18) -0.0093(15) 0.0089(14) -0.0004(15)
N6 0.096(3) 0.074(3) 0.049(2) -0.0036(19) 0.025(2) 0.013(2)
C49 0.067(3) 0.058(2) 0.040(2) -0.0070(18) 0.0111(19) 0.012(2)
C50 0.088(4) 0.078(3) 0.062(3) 0.014(2) 0.032(3) 0.014(3)
F13A 0.050(8) 0.101(11) 0.048(8) 0.016(8) 0.013(7) 0.021(9)
F14A 0.038(7) 0.100(11) 0.031(7) 0.012(7) 0.027(6) 0.008(7)
F15A 0.038(7) 0.049(8) 0.100(11) -0.024(8) -0.012(8) 0.013(6)
F17A 0.050(8) 0.040(8) 0.089(10) -0.011(8) -0.020(8) -0.017(6)

loop_
_atom_type_symbol
_atom_type_description
_atom_type_scat_dispersion_real
_atom_type_scat_dispersion_imag
_atom_type_scat_source
C C 0.0181 0.0091 'International Tables Vol C Tables 4.2.6.8 and 6.1.1.4'
H H 0.0000 0.0000 'International Tables Vol C Tables 4.2.6.8 and 6.1.1.4'
Cl Cl 0.3639 0.7018 'International Tables Vol C Tables 4.2.6.8 and 6.1.1.4'
F F 0.0727 0.0534 'International Tables Vol C Tables 4.2.6.8 and 6.1.1.4'
N N 0.0311 0.0180 'International Tables Vol C Tables 4.2.6.8 and 6.1.1.4'
P P 0.2955 0.4335 'International Tables Vol C Tables 4.2.6.8 and 6.1.1.4'

loop_
_geom_angle_atom_site_label_1
_geom_angle_atom_site_label_2
_geom_angle_atom_site_label_3
_geom_angle
_geom_angle_site_symmetry_1
_geom_angle_site_symmetry_3
C2 N1 C1 119.7(2) . .
C6 N1 C1 119.8(2) . .
C6 N1 C2 120.4(2) . .
C9 N2 C12 119.5(2) . .
C10 N2 C9 120.5(2) . .
C10 N2 C12 120.0(2) . .
C18 N3 C15 119.6(2) . .
C18 N3 C22 121.1(2) . .
C22 N3 C15 119.3(2) . .
C25 N4 C26 121.0(2) . .
C25 N4 C28 119.1(2) . .
C26 N4 C28 119.5(2) . .
N1 C1 H1A 109.9 . .
N1 C1 H1B 109.9 . .
N1 C1 C32 108.8(2) . 3_575
H1A C1 H1B 108.3 . .
C32 C1 H1A 109.9 3_575 .
C32 C1 H1B 109.9 3_575 .
N1 C2 H2 119.7 . .
N1 C2 C3 120.6(2) . .
C3 C2 H2 119.7 . .
C2 C3 H3 119.7 . .
C2 C3 C4 120.6(2) . .
C4 C3 H3 119.7 . .
C3 C4 C7 121.5(2) . .
C5 C4 C3 117.2(2) . .
C5 C4 C7 121.3(2) . .
C4 C5 H5 119.9 . .
C6 C5 C4 120.2(2) . .
C6 C5 H5 119.9 . .
N1 C6 C5 121.0(2) . .
N1 C6 H6 119.5 . .
C5 C6 H6 119.5 . .
C8 C7 C4 121.2(2) . .
C11 C7 C4 121.4(2) . .
C11 C7 C8 117.3(2) . .
C7 C8 H8 119.6 . .
C9 C8 C7 120.8(2) . .
C9 C8 H8 119.6 . .
N2 C9 C8 120.4(2) . .
N2 C9 H9 119.8 . .
C8 C9 H9 119.8 . .
N2 C10 H10 119.6 . .
N2 C10 C11 120.7(2) . .
C11 C10 H10 119.6 . .
C7 C11 H11 119.9 . .
C10 C11 C7 120.2(2) . .
C10 C11 H11 119.9 . .
C13 C12 N2 118.4(2) . .
C17 C12 N2 118.6(2) . .
C17 C12 C13 122.9(2) . .
C12 C13 H13 120.7 . .
C14 C13 C12 118.6(2) . .
C14 C13 H13 120.7 . .
C13 C14 H14 120.7 . .
C13 C14 C15 118.6(2) . .
C15 C14 H14 120.7 . .
C14 C15 N3 118.5(2) . .
C14 C15 C16 122.8(2) . .
C16 C15 N3 118.7(2) . .
C15 C16 H16 120.6 . .
C17 C16 C15 118.8(2) . .
C17 C16 H16 120.6 . .
C12 C17 H17 120.8 . .
C16 C17 C12 118.3(2) . .
C16 C17 H17 120.8 . .
N3 C18 H18 119.9 . .
N3 C18 C19 120.1(2) . .
C19 C18 H18 119.9 . .
C18 C19 H19 119.9 . .
C18 C19 C20 120.2(2) . .
C20 C19 H19 119.9 . .
C19 C20 C21 118.2(2) . .
C19 C20 C23 120.6(2) . .
C21 C20 C23 121.1(2) . .
C20 C21 H21 120.0 . .
C22 C21 C20 120.1(2) . .
C22 C21 H21 120.0 . .
N3 C22 C21 120.3(2) . .
N3 C22 H22 119.9 . .
C21 C22 H22 119.9 . .
C24 C23 C20 121.7(2) . .
C24 C23 C27 117.6(2) . .
C27 C23 C20 120.6(2) . .
C23 C24 H24 120.0 . .
C25 C24 C23 120.0(2) . .
C25 C24 H24 120.0 . .
N4 C25 C24 120.6(2) . .
N4 C25 H25 119.7 . .
C24 C25 H25 119.7 . .
N4 C26 H26 119.7 . .
N4 C26 C27 120.6(3) . .
C27 C26 H26 119.7 . .
C23 C27 H27 120.0 . .
C26 C27 C23 120.0(3) . .
C26 C27 H27 120.0 . .
N4 C28 H28A 110.3 . .
N4 C28 H28B 110.3 . .
N4 C28 C29 107.3(2) . .
H28A C28 H28B 108.5 . .
C29 C28 H28A 110.3 . .
C29 C28 H28B 110.3 . .
C30 C29 C28 120.7(2) . .
C30 C29 C34 119.3(2) . .
C34 C29 C28 119.7(2) . .
C29 C30 H30 119.8 . .
C29 C30 C31 120.4(3) . .
C31 C30 H30 119.8 . .
C30 C31 H31 120.0 . .
C32 C31 C30 120.1(2) . .
C32 C31 H31 120.0 . .
C31 C32 C1 121.2(2) . 3_575
C31 C32 C33 119.4(2) . .
C33 C32 C1 119.3(2) . 3_575
C32 C33 H33 119.8 . .
C34 C33 C32 120.5(3) . .
C34 C33 H33 119.8 . .
C29 C34 H34 119.9 . .
C33 C34 C29 120.3(3) . .
C33 C34 H34 119.9 . .
C36 C35 Cl1 118.6(2) . .
C40 C35 Cl1 119.5(3) . .
C40 C35 C36 121.9(3) . .
C35 C36 H36 120.8 . .
C35 C36 C37 118.4(3) . .
C37 C36 H36 120.8 . .
C36 C37 H37 119.8 . .
C38 C37 C36 120.5(3) . .
C38 C37 H37 119.8 . .
C37 C38 H38 120.0 . .
C37 C38 C39 120.1(3) . .
C39 C38 H38 120.0 . .
C38 C39 H39 119.7 . .
C38 C39 C40 120.5(3) . .
C40 C39 H39 119.7 . .
C35 C40 C39 118.6(3) . .
C35 C40 H40 120.7 . .
C39 C40 H40 120.7 . .
C42 C41 Cl4 119.3(2) . .
C42 C41 C46 122.3(3) . .
C46 C41 Cl4 118.3(2) . .
C41 C42 H42 120.5 . .
C43 C42 C41 119.0(3) . .
C43 C42 H42 120.5 . .
C42 C43 H43 119.7 . .
C42 C43 C44 120.6(3) . .
C44 C43 H43 119.7 . .
C43 C44 H44 120.0 . .
C43 C44 C45 120.1(3) . .
C45 C44 H44 120.0 . .
C44 C45 H45 119.8 . .
C44 C45 C46 120.5(3) . .
C46 C45 H45 119.8 . .
C41 C46 C45 117.6(3) . .
C41 C46 H46 121.2 . .
C45 C46 H46 121.2 . .
F1 P1 F2 179.69(11) . .
F3 P1 F1 90.09(10) . .
F3 P1 F2 89.68(10) . .
F3 P1 F6 89.84(11) . .
F4 P1 F1 90.65(11) . .
F4 P1 F2 89.55(11) . .
F4 P1 F3 89.82(11) . .
F4 P1 F6 179.65(12) . .
F5 P1 F1 89.86(10) . .
F5 P1 F2 90.36(10) . .
F5 P1 F3 179.95(13) . .
F5 P1 F4 90.21(11) . .
F5 P1 F6 90.14(11) . .
F6 P1 F1 89.30(10) . .
F6 P1 F2 90.49(10) . .
F7 P2 F9 89.09(9) . .
F7 P2 F10 89.28(9) . .
F8 P2 F7 179.14(10) . .
F8 P2 F9 90.07(9) . .
F8 P2 F10 90.52(10) . .
F8 P2 F11 90.91(10) . .
F8 P2 F12 90.44(9) . .
F10 P2 F9 88.80(9) . .
F11 P2 F7 89.94(9) . .
F11 P2 F9 178.85(10) . .
F11 P2 F10 90.59(10) . .
F11 P2 F12 90.83(10) . .
F12 P2 F7 89.73(9) . .
F12 P2 F9 89.76(10) . .
F12 P2 F10 178.27(10) . .
F13 P3 F17 88.5(2) . .
F13 P3 F18 92.43(15) . .
F14 P3 F13 176.8(2) . .
F14 P3 F16 90.52(13) . .
F14 P3 F17 88.3(2) . .
F14 P3 F18 88.49(13) . .
F15 P3 F13 89.5(2) . .
F15 P3 F14 93.6(2) . .
F15 P3 F16 90.05(15) . .
F15 P3 F17 177.1(2) . .
F15 P3 F18 88.31(14) . .
F16 P3 F13 88.65(14) . .
F16 P3 F17 87.87(18) . .
F16 P3 F18 178.03(15) . .
F16 P3 F15A 84.7(5) . .
F18 P3 F17 93.80(18) . .
F18 P3 F15A 93.5(5) . .
F13A P3 F16 90.9(6) . .
F13A P3 F18 88.5(6) . .
F13A P3 F14A 171.8(10) . .
F13A P3 F15A 94.0(13) . .
F14A P3 F16 96.0(5) . .
F14A P3 F18 84.8(5) . .
F14A P3 F15A 91.3(12) . .
F17A P3 F16 105.0(6) . .
F17A P3 F18 76.8(6) . .
F17A P3 F13A 85.1(13) . .
F17A P3 F14A 88.7(12) . .
F17A P3 F15A 170.3(8) . .
F19 P4 F22 90.12(13) . .
F19 P4 F23 87.62(14) . .
F19 P4 F24 89.13(13) . .
F20 P4 F19 177.47(17) . .
F20 P4 F21 91.20(15) . .
F20 P4 F22 91.88(15) . .
F20 P4 F23 90.84(15) . .
F20 P4 F24 88.86(14) . .
F21 P4 F19 90.27(15) . .
F21 P4 F22 92.58(14) . .
F21 P4 F23 177.01(16) . .
F21 P4 F24 87.88(13) . .
F22 P4 F23 89.54(13) . .
F22 P4 F24 179.12(13) . .
F23 P4 F24 89.96(13) . .
N7 C51 C52 179.1(4) . .
C51 C52 H52A 109.5 . .
C51 C52 H52B 109.5 . .
C51 C52 H52C 109.5 . .
H52A C52 H52B 109.5 . .
H52A C52 H52C 109.5 . .
H52B C52 H52C 109.5 . .
N8 C53 C54 179.3(6) . .
C53 C54 H54A 109.5 . .
C53 C54 H54B 109.5 . .
C53 C54 H54C 109.5 . .
H54A C54 H54B 109.5 . .
H54A C54 H54C 109.5 . .
H54B C54 H54C 109.5 . .
N5 C47 C48 179.6(4) . .
C47 C48 H48A 109.5 . .
C47 C48 H48B 109.5 . .
C47 C48 H48C 109.5 . .
H48A C48 H48B 109.5 . .
H48A C48 H48C 109.5 . .
H48B C48 H48C 109.5 . .
N6 C49 C50 178.3(5) . .
C49 C50 H50A 109.5 . .
C49 C50 H50B 109.5 . .
C49 C50 H50C 109.5 . .
H50A C50 H50B 109.5 . .
H50A C50 H50C 109.5 . .
H50B C50 H50C 109.5 . .

loop_
_geom_bond_atom_site_label_1
_geom_bond_atom_site_label_2
_geom_bond_distance
_geom_bond_site_symmetry_2
N1 C1 1.493(3) .
N1 C2 1.345(4) .
N1 C6 1.345(3) .
N2 C9 1.356(3) .
N2 C10 1.351(3) .
N2 C12 1.451(3) .
N3 C15 1.450(3) .
N3 C18 1.353(3) .
N3 C22 1.354(3) .
N4 C25 1.335(4) .
N4 C26 1.342(4) .
N4 C28 1.495(3) .
C1 H1A 0.9900 .
C1 H1B 0.9900 .
C1 C32 1.511(4) 3_575
C2 H2 0.9500 .
C2 C3 1.367(4) .
C3 H3 0.9500 .
C3 C4 1.398(4) .
C4 C5 1.392(4) .
C4 C7 1.482(3) .
C5 H5 0.9500 .
C5 C6 1.371(4) .
C6 H6 0.9500 .
C7 C8 1.401(4) .
C7 C11 1.398(4) .
C8 H8 0.9500 .
C8 C9 1.362(4) .
C9 H9 0.9500 .
C10 H10 0.9500 .
C10 C11 1.373(4) .
C11 H11 0.9500 .
C12 C13 1.387(4) .
C12 C17 1.384(4) .
C13 H13 0.9500 .
C13 C14 1.381(4) .
C14 H14 0.9500 .
C14 C15 1.385(4) .
C15 C16 1.386(4) .
C16 H16 0.9500 .
C16 C17 1.382(4) .
C17 H17 0.9500 .
C18 H18 0.9500 .
C18 C19 1.373(4) .
C19 H19 0.9500 .
C19 C20 1.393(4) .
C20 C21 1.395(4) .
C20 C23 1.486(3) .
C21 H21 0.9500 .
C21 C22 1.372(4) .
C22 H22 0.9500 .
C23 C24 1.392(4) .
C23 C27 1.396(4) .
C24 H24 0.9500 .
C24 C25 1.379(4) .
C25 H25 0.9500 .
C26 H26 0.9500 .
C26 C27 1.374(4) .
C27 H27 0.9500 .
C28 H28A 0.9900 .
C28 H28B 0.9900 .
C28 C29 1.515(4) .
C29 C30 1.388(4) .
C29 C34 1.393(4) .
C30 H30 0.9500 .
C30 C31 1.393(4) .
C31 H31 0.9500 .
C31 C32 1.389(4) .
C32 C1 1.511(4) 3_575
C32 C33 1.390(4) .
C33 H33 0.9500 .
C33 C34 1.386(4) .
C34 H34 0.9500 .
Cl1 C35 1.751(3) .
C35 C36 1.389(5) .
C35 C40 1.377(5) .
C36 H36 0.9500 .
C36 C37 1.391(5) .
C37 H37 0.9500 .
C37 C38 1.379(4) .
C38 H38 0.9500 .
C38 C39 1.382(5) .
C39 H39 0.9500 .
C39 C40 1.388(5) .
C40 H40 0.9500 .
Cl4 C41 1.748(3) .
C41 C42 1.381(4) .
C41 C46 1.386(4) .
C42 H42 0.9500 .
C42 C43 1.372(4) .
C43 H43 0.9500 .
C43 C44 1.379(4) .
C44 H44 0.9500 .
C44 C45 1.388(5) .
C45 H45 0.9500 .
C45 C46 1.397(5) .
C46 H46 0.9500 .
P1 F1 1.6043(18) .
P1 F2 1.6064(18) .
P1 F3 1.5978(17) .
P1 F4 1.5941(19) .
P1 F5 1.5887(18) .
P1 F6 1.5994(19) .
P2 F7 1.6075(16) .
P2 F8 1.5868(17) .
P2 F9 1.6117(16) .
P2 F10 1.6097(17) .
P2 F11 1.5897(17) .
P2 F12 1.6003(17) .
P3 F13 1.600(3) .
P3 F14 1.575(2) .
P3 F15 1.563(3) .
P3 F16 1.594(2) .
P3 F17 1.601(3) .
P3 F18 1.601(2) .
P3 F13A 1.549(16) .
P3 F14A 1.571(13) .
P3 F15A 1.643(16) .
P3 F17A 1.507(15) .
P4 F19 1.594(2) .
P4 F20 1.570(2) .
P4 F21 1.591(2) .
P4 F22 1.595(2) .
P4 F23 1.600(2) .
P4 F24 1.615(2) .
N7 C51 1.138(4) .
C51 C52 1.452(5) .
C52 H52A 0.9800 .
C52 H52B 0.9800 .
C52 H52C 0.9800 .
N8 C53 1.150(6) .
C53 C54 1.397(7) .
C54 H54A 0.9800 .
C54 H54B 0.9800 .
C54 H54C 0.9800 .
N5 C47 1.144(4) .
C47 C48 1.453(5) .
C48 H48A 0.9800 .
C48 H48B 0.9800 .
C48 H48C 0.9800 .
N6 C49 1.157(6) .
C49 C50 1.413(6) .
C50 H50A 0.9800 .
C50 H50B 0.9800 .
C50 H50C 0.9800 .

loop_
_geom_torsion_atom_site_label_1
_geom_torsion_atom_site_label_2
_geom_torsion_atom_site_label_3
_geom_torsion_atom_site_label_4
_geom_torsion
_geom_torsion_site_symmetry_1
_geom_torsion_site_symmetry_4
N1 C2 C3 C4 -0.2(4) . .
N2 C10 C11 C7 -1.0(4) . .
N2 C12 C13 C14 179.8(2) . .
N2 C12 C17 C16 -179.7(2) . .
N3 C15 C16 C17 179.4(2) . .
N3 C18 C19 C20 0.2(4) . .
N4 C26 C27 C23 -0.2(4) . .
N4 C28 C29 C30 93.2(3) . .
N4 C28 C29 C34 -80.4(3) . .
C1 N1 C2 C3 -174.2(2) . .
C1 N1 C6 C5 174.3(2) . .
C1 C32 C33 C34 -175.5(2) 3_575 .
C2 N1 C1 C32 85.2(3) . 3_575
C2 N1 C6 C5 -1.3(4) . .
C2 C3 C4 C5 -1.2(4) . .
C2 C3 C4 C7 178.1(2) . .
C3 C4 C5 C6 1.4(4) . .
C3 C4 C7 C8 -12.9(4) . .
C3 C4 C7 C11 167.4(2) . .
C4 C5 C6 N1 -0.1(4) . .
C4 C7 C8 C9 -179.4(2) . .
C4 C7 C11 C10 -179.5(2) . .
C5 C4 C7 C8 166.4(2) . .
C5 C4 C7 C11 -13.3(4) . .
C6 N1 C1 C32 -90.4(3) . 3_575
C6 N1 C2 C3 1.4(4) . .
C7 C4 C5 C6 -178.0(2) . .
C7 C8 C9 N2 -1.4(4) . .
C8 C7 C11 C10 0.8(4) . .
C9 N2 C10 C11 -0.1(4) . .
C9 N2 C12 C13 50.2(3) . .
C9 N2 C12 C17 -129.5(3) . .
C10 N2 C9 C8 1.2(4) . .
C10 N2 C12 C13 -129.4(3) . .
C10 N2 C12 C17 50.9(3) . .
C11 C7 C8 C9 0.3(4) . .
C12 N2 C9 C8 -178.3(2) . .
C12 N2 C10 C11 179.5(2) . .
C12 C13 C14 C15 -0.1(4) . .
C13 C12 C17 C16 0.7(4) . .
C13 C14 C15 N3 -179.3(2) . .
C13 C14 C15 C16 0.7(4) . .
C14 C15 C16 C17 -0.5(4) . .
C15 N3 C18 C19 -178.7(2) . .
C15 N3 C22 C21 179.0(2) . .
C15 C16 C17 C12 -0.1(4) . .
C17 C12 C13 C14 -0.5(4) . .
C18 N3 C15 C14 -52.7(3) . .
C18 N3 C15 C16 127.3(3) . .
C18 N3 C22 C21 -0.9(4) . .
C18 C19 C20 C21 -1.8(4) . .
C18 C19 C20 C23 175.1(2) . .
C19 C20 C21 C22 2.1(4) . .
C19 C20 C23 C24 16.3(4) . .
C19 C20 C23 C27 -160.4(2) . .
C20 C21 C22 N3 -0.8(4) . .
C20 C23 C24 C25 -172.7(2) . .
C20 C23 C27 C26 173.3(2) . .
C21 C20 C23 C24 -166.9(2) . .
C21 C20 C23 C27 16.4(4) . .
C22 N3 C15 C14 127.4(3) . .
C22 N3 C15 C16 -52.6(3) . .
C22 N3 C18 C19 1.2(4) . .
C23 C20 C21 C22 -174.8(2) . .
C23 C24 C25 N4 -0.9(4) . .
C24 C23 C27 C26 -3.5(4) . .
C25 N4 C26 C27 3.6(4) . .
C25 N4 C28 C29 -84.1(3) . .
C26 N4 C25 C24 -3.1(4) . .
C26 N4 C28 C29 89.0(3) . .
C27 C23 C24 C25 4.1(4) . .
C28 N4 C25 C24 170.0(2) . .
C28 N4 C26 C27 -169.4(3) . .
C28 C29 C30 C31 -172.0(2) . .
C28 C29 C34 C33 172.1(2) . .
C29 C30 C31 C32 -0.2(4) . .
C30 C29 C34 C33 -1.6(4) . .
C30 C31 C32 C1 175.5(2) . 3_575
C30 C31 C32 C33 -1.3(4) . .
C31 C32 C33 C34 1.4(4) . .
C32 C33 C34 C29 0.1(4) . .
C34 C29 C30 C31 1.6(4) . .
Cl1 C35 C36 C37 179.2(2) . .
Cl1 C35 C40 C39 -179.2(2) . .
C35 C36 C37 C38 0.3(4) . .
C36 C35 C40 C39 0.4(4) . .
C36 C37 C38 C39 -0.3(4) . .
C37 C38 C39 C40 0.3(4) . .
C38 C39 C40 C35 -0.3(4) . .
C40 C35 C36 C37 -0.4(4) . .
Cl4 C41 C42 C43 -179.5(2) . .
Cl4 C41 C46 C45 178.8(2) . .
C41 C42 C43 C44 0.9(4) . .
C42 C41 C46 C45 -1.2(4) . .
C42 C43 C44 C45 -1.5(4) . .
C43 C44 C45 C46 0.7(5) . .
C44 C45 C46 C41 0.6(5) . .
C46 C41 C42 C43 0.5(4) . .
